data_2222526
loop_
_publ_author_name
'Jasinski, Jerry P.'
'Butcher, Ray J.'
'Hakim Al-Arique, Q. N. M.'
'Yathirajan, H. S.'
'Narayana, B.'

_publ_section_title
;
 Propiverinium picrate
;
_journal_coeditor_code AT2814
_journal_issue 8
_journal_name_full 'Acta Crystallographica Section E'
_journal_page_first o1738
_journal_page_last o1739
_journal_paper_doi 10.1107/S1600536809022995
_journal_volume 65
_journal_year 2009
_chemical_formula_iupac 'C23 H30 N O3 +, C6 H2 N3 O7 -'
_chemical_formula_moiety 'C23 H30 N O3 +, C6 H2 N3 O7 -'
_chemical_formula_sum 'C29 H32 N4 O10'
_chemical_formula_weight 596.59
_chemical_name_systematic
;
4-(2,2-Diphenyl-2-propoxyacetoxy)-1-methylpiperidin-1-ium picrate
;
_space_group_IT_number 2
_symmetry_cell_setting triclinic
_symmetry_space_group_name_Hall '-P 1'
_symmetry_space_group_name_H-M 'P -1'
_atom_sites_solution_hydrogens geom
_atom_sites_solution_primary direct
_atom_sites_solution_secondary difmap
_cell_angle_alpha 97.652(3)
_cell_angle_beta 97.630(3)
_cell_angle_gamma 104.301(4)
_cell_formula_units_Z 2
_cell_length_a 8.9379(4)
_cell_length_b 9.2885(4)
_cell_length_c 18.0750(7)
_cell_measurement_reflns_used 8020
_cell_measurement_temperature 110(2)
_cell_measurement_theta_max 32.6076
_cell_measurement_theta_min 4.7376
_cell_volume 1419.53(11)
_computing_cell_refinement '<i>CrysAlisPro</i> (Oxford Diffraction, 2007)'
_computing_data_collection '<i>CrysAlisPro</i> (Oxford Diffraction, 2007)'
_computing_data_reduction '<i>CrysAlisPro</i> (Oxford Diffraction, 2007)'
_computing_molecular_graphics '<i>SHELXTL</i> (Sheldrick, 2008)'
_computing_publication_material '<i>SHELXTL</i> (Sheldrick, 2008)'
_computing_structure_refinement '<i>SHELXL97</i> (Sheldrick, 2008)'
_computing_structure_solution '<i>SHELXS97</i> (Sheldrick, 2008)'
_diffrn_ambient_temperature 110(2)
_diffrn_detector_area_resol_mean 10.5081
_diffrn_measured_fraction_theta_full 0.992
_diffrn_measured_fraction_theta_max 0.895
_diffrn_measurement_device_type 'Oxford Diffraction Gemini R CCD'
_diffrn_measurement_method '\f and \w'
_diffrn_radiation_monochromator graphite
_diffrn_radiation_source 'fine-focus sealed tube'
_diffrn_radiation_type MoK\a
_diffrn_radiation_wavelength 0.71073
_diffrn_reflns_av_R_equivalents 0.0219
_diffrn_reflns_av_sigmaI/netI 0.0463
_diffrn_reflns_limit_h_max 12
_diffrn_reflns_limit_h_min -10
_diffrn_reflns_limit_k_max 14
_diffrn_reflns_limit_k_min -12
_diffrn_reflns_limit_l_max 26
_diffrn_reflns_limit_l_min -25
_diffrn_reflns_number 18429
_diffrn_reflns_theta_full 25.00
_diffrn_reflns_theta_max 32.68
_diffrn_reflns_theta_min 4.75
_diffrn_standards_decay_% <2%
_diffrn_standards_number 0
_exptl_absorpt_coefficient_mu 0.107
_exptl_absorpt_correction_T_max 0.972
_exptl_absorpt_correction_T_min 0.910
_exptl_absorpt_correction_type multi-scan
_exptl_absorpt_process_details '(CrysAlis RED; Oxford Diffraction, 2007)'
_exptl_crystal_colour 'pale yellow'
_exptl_crystal_density_diffrn 1.396
_exptl_crystal_density_method 'not measured'
_exptl_crystal_description prism
_exptl_crystal_F_000 628
_exptl_crystal_size_max 0.55
_exptl_crystal_size_mid 0.35
_exptl_crystal_size_min 0.27
_refine_diff_density_max 0.385
_refine_diff_density_min -0.308
_refine_ls_extinction_method none
_refine_ls_goodness_of_fit_ref 1.034
_refine_ls_hydrogen_treatment constr
_refine_ls_matrix_type full
_refine_ls_number_parameters 397
_refine_ls_number_reflns 9328
_refine_ls_number_restraints 24
_refine_ls_restrained_S_all 1.039
_refine_ls_R_factor_all 0.0717
_refine_ls_R_factor_gt 0.0462
_refine_ls_shift/su_max 0.001
_refine_ls_shift/su_mean 0.000
_refine_ls_structure_factor_coef Fsqd
_refine_ls_weighting_details 'calc w=1/[\s^2^(Fo^2^)+(0.0682P)^2^] where P=(Fo^2^+2Fc^2^)/3'
_refine_ls_weighting_scheme calc
_refine_ls_wR_factor_gt 0.1189
_refine_ls_wR_factor_ref 0.1256
_reflns_number_gt 6353
_reflns_number_total 9328
_reflns_threshold_expression I>2\s(I)
_cod_data_source_file at2814.cif
_cod_data_source_block I
_cod_original_cell_volume 1419.54(10)
_cod_database_code 2222526
_cod_database_fobs_code 2222526

loop_
_symmetry_equiv_pos_as_xyz
'x, y, z'
'-x, -y, -z'

loop_
_atom_site_type_symbol
_atom_site_label
_atom_site_fract_x
_atom_site_fract_y
_atom_site_fract_z
_atom_site_U_iso_or_equiv
_atom_site_adp_type
_atom_site_calc_flag
_atom_site_refinement_flags
_atom_site_occupancy
_atom_site_disorder_assembly
_atom_site_disorder_group
O O1A 0.10752(10) 0.23733(10) 0.53343(5) 0.02465(19) Uani d . 1 . .
O O2A 0.12422(13) 0.08237(12) 0.64704(6) 0.0414(3) Uani d . 1 . .
O O3A 0.14903(16) -0.14166(12) 0.61794(7) 0.0549(3) Uani d . 1 . .
O O4AA 0.4251(3) -0.2570(3) 0.4160(2) 0.0556(8) Uani d PU 0.825(10) A 1
O O5AA 0.4834(4) -0.0983(5) 0.33859(12) 0.0463(8) Uani d PU 0.825(10) A 1
O O4AB 0.4136(17) -0.2763(15) 0.4447(10) 0.0556(8) Uani d PU 0.175(10) A 2
O O5AB 0.4388(16) -0.1576(18) 0.3475(7) 0.0463(8) Uani d PU 0.175(10) A 2
O O6A 0.19712(11) 0.28535(11) 0.33215(5) 0.0302(2) Uani d . 1 . .
O O7A 0.24781(13) 0.42205(10) 0.44357(5) 0.0365(2) Uani d . 1 . .
N N1A 0.15738(14) -0.01478(13) 0.60401(7) 0.0341(3) Uani d . 1 . .
N N2A 0.41627(16) -0.14450(15) 0.39320(9) 0.0470(4) Uani d . 1 . .
N N3A 0.22611(12) 0.30132(12) 0.40164(6) 0.0234(2) Uani d . 1 . .
C C1A 0.18060(13) 0.15168(13) 0.50522(6) 0.0197(2) Uani d . 1 . .
C C2A 0.20815(15) 0.02039(13) 0.53354(7) 0.0251(3) Uani d . 1 A .
C C3A 0.27856(16) -0.07744(14) 0.49621(8) 0.0318(3) Uani d . 1 . .
H H3AA 0.2900 -0.1645 0.5161 0.038 Uiso calc R 1 A .
C C4A 0.33233(15) -0.04861(14) 0.42997(8) 0.0301(3) Uani d . 1 A .
C C5A 0.31226(14) 0.07552(14) 0.39838(7) 0.0245(3) Uani d . 1 . .
H H5AA 0.3472 0.0938 0.3522 0.029 Uiso calc R 1 A .
C C6A 0.24091(14) 0.17030(13) 0.43558(6) 0.0193(2) Uani d . 1 A .
O O1B 0.60822(9) 0.83673(9) 0.95805(4) 0.01743(16) Uani d . 1 . .
O O2B 0.65404(10) 0.61445(9) 0.85595(5) 0.02139(18) Uani d . 1 . .
O O3B 0.49768(9) 0.66911(8) 0.76153(4) 0.01681(16) Uani d . 1 . .
N N1B 0.14290(11) 0.41809(11) 0.66309(5) 0.0195(2) Uani d . 1 . .
H H1BD 0.1429 0.3307 0.6313 0.023 Uiso calc R 1 . .
C C1B 0.7672(2) 0.65985(16) 1.04798(8) 0.0374(3) Uani d . 1 . .
H H1BA 0.6537 0.6194 1.0317 0.056 Uiso calc R 1 . .
H H1BB 0.7985 0.6305 1.0966 0.056 Uiso calc R 1 . .
H H1BC 0.8215 0.6193 1.0099 0.056 Uiso calc R 1 . .
C C2B 0.81046(16) 0.83003(14) 1.05690(7) 0.0266(3) Uani d . 1 . .
H H2BA 0.9237 0.8703 1.0776 0.032 Uiso calc R 1 . .
H H2BB 0.7522 0.8696 1.0941 0.032 Uiso calc R 1 . .
C C3B 0.77559(13) 0.88685(13) 0.98354(6) 0.0199(2) Uani d . 1 . .
H H3BA 0.8118 0.9984 0.9919 0.024 Uiso calc R 1 . .
H H3BB 0.8303 0.8461 0.9450 0.024 Uiso calc R 1 . .
C C4B 0.55382(13) 0.83591(12) 0.88023(6) 0.0144(2) Uani d . 1 . .
C C5B 0.37558(13) 0.80952(12) 0.87150(6) 0.0161(2) Uani d . 1 . .
C C6B 0.29341(14) 0.72390(13) 0.91802(6) 0.0210(2) Uani d . 1 . .
H H6BA 0.3488 0.6901 0.9578 0.025 Uiso calc R 1 . .
C C7B 0.13033(15) 0.68740(15) 0.90661(7) 0.0270(3) Uani d . 1 . .
H H7BA 0.0751 0.6295 0.9389 0.032 Uiso calc R 1 . .
C C8B 0.04823(15) 0.73485(14) 0.84858(7) 0.0273(3) Uani d . 1 . .
H H8BA -0.0630 0.7092 0.8408 0.033 Uiso calc R 1 . .
C C9B 0.12932(14) 0.82027(14) 0.80174(7) 0.0252(3) Uani d . 1 . .
H H9BA 0.0734 0.8531 0.7618 0.030 Uiso calc R 1 . .
C C10B 0.29213(14) 0.85778(13) 0.81321(6) 0.0195(2) Uani d . 1 . .
H H10A 0.3470 0.9167 0.7812 0.023 Uiso calc R 1 . .
C C11B 0.63706(13) 0.98164(12) 0.85584(6) 0.0154(2) Uani d . 1 . .
C C12B 0.60946(14) 1.11664(13) 0.88757(6) 0.0211(2) Uani d . 1 . .
H H12A 0.5343 1.1146 0.9202 0.025 Uiso calc R 1 . .
C C13B 0.69100(16) 1.25303(13) 0.87166(7) 0.0256(3) Uani d . 1 . .
H H13A 0.6711 1.3440 0.8932 0.031 Uiso calc R 1 . .
C C14B 0.80181(16) 1.25757(14) 0.82429(7) 0.0272(3) Uani d . 1 . .
H H14A 0.8573 1.3513 0.8133 0.033 Uiso calc R 1 . .
C C15B 0.83122(15) 1.12444(14) 0.79297(7) 0.0239(2) Uani d . 1 . .
H H15A 0.9075 1.1270 0.7609 0.029 Uiso calc R 1 . .
C C16B 0.74833(13) 0.98724(12) 0.80886(6) 0.0178(2) Uani d . 1 . .
H H16A 0.7683 0.8964 0.7872 0.021 Uiso calc R 1 . .
C C17B 0.57857(12) 0.69440(12) 0.83240(6) 0.0154(2) Uani d . 1 . .
C C18B 0.48344(13) 0.52459(12) 0.71359(6) 0.0174(2) Uani d . 1 . .
H H18A 0.5894 0.5082 0.7114 0.021 Uiso calc R 1 . .
C C19B 0.38094(14) 0.39610(12) 0.74338(7) 0.0199(2) Uani d . 1 . .
H H19A 0.3784 0.2990 0.7124 0.024 Uiso calc R 1 . .
H H19B 0.4277 0.3959 0.7962 0.024 Uiso calc R 1 . .
C C20B 0.21450(14) 0.40916(13) 0.74143(6) 0.0208(2) Uani d . 1 . .
H H20A 0.1506 0.3204 0.7583 0.025 Uiso calc R 1 . .
H H20B 0.2153 0.5006 0.7767 0.025 Uiso calc R 1 . .
C C21B -0.02218(15) 0.42444(16) 0.65909(8) 0.0303(3) Uani d . 1 . .
H H21A -0.0258 0.5157 0.6921 0.045 Uiso calc R 1 . .
H H21B -0.0833 0.3353 0.6758 0.045 Uiso calc R 1 . .
H H21C -0.0665 0.4264 0.6068 0.045 Uiso calc R 1 . .
C C22B 0.23950(15) 0.54977(13) 0.63493(7) 0.0216(2) Uani d . 1 . .
H H22A 0.2411 0.6449 0.6675 0.026 Uiso calc R 1 . .
H H22B 0.1915 0.5522 0.5827 0.026 Uiso calc R 1 . .
C C23B 0.40595(14) 0.53774(13) 0.63573(6) 0.0208(2) Uani d . 1 . .
H H23A 0.4686 0.6280 0.6195 0.025 Uiso calc R 1 . .
H H23B 0.4045 0.4482 0.5989 0.025 Uiso calc R 1 . .

loop_
_atom_site_aniso_label
_atom_site_aniso_U_11
_atom_site_aniso_U_22
_atom_site_aniso_U_33
_atom_site_aniso_U_12
_atom_site_aniso_U_13
_atom_site_aniso_U_23
O1A 0.0261(5) 0.0273(5) 0.0207(4) 0.0103(4) 0.0027(3) 0.0001(3)
O2A 0.0526(7) 0.0354(6) 0.0290(5) -0.0030(5) 0.0071(5) 0.0090(4)
O3A 0.0755(9) 0.0329(6) 0.0510(7) 0.0041(6) -0.0062(6) 0.0252(5)
O4AA 0.0423(8) 0.0202(8) 0.102(2) 0.0160(7) 0.0016(12) -0.0015(11)
O5AA 0.0380(12) 0.0642(18) 0.0363(8) 0.0307(12) -0.0025(7) -0.0156(9)
O4AB 0.0423(8) 0.0202(8) 0.102(2) 0.0160(7) 0.0016(12) -0.0015(11)
O5AB 0.0380(12) 0.0642(18) 0.0363(8) 0.0307(12) -0.0025(7) -0.0156(9)
O6A 0.0272(5) 0.0441(6) 0.0212(4) 0.0108(4) 0.0046(3) 0.0097(4)
O7A 0.0551(7) 0.0220(5) 0.0306(5) 0.0106(4) 0.0009(4) 0.0038(4)
N1A 0.0361(7) 0.0246(6) 0.0310(6) -0.0054(5) -0.0104(5) 0.0102(5)
N2A 0.0293(7) 0.0380(8) 0.0613(10) 0.0194(6) -0.0196(6) -0.0268(7)
N3A 0.0211(5) 0.0263(5) 0.0227(5) 0.0065(4) 0.0027(4) 0.0047(4)
C1A 0.0157(6) 0.0188(5) 0.0193(5) 0.0003(4) -0.0028(4) -0.0005(4)
C2A 0.0237(6) 0.0188(6) 0.0262(6) -0.0017(5) -0.0060(5) 0.0046(5)
C3A 0.0273(7) 0.0151(6) 0.0443(8) 0.0029(5) -0.0157(6) 0.0011(5)
C4A 0.0218(7) 0.0225(6) 0.0391(7) 0.0102(5) -0.0103(5) -0.0119(5)
C5A 0.0166(6) 0.0296(6) 0.0233(6) 0.0075(5) -0.0028(4) -0.0060(5)
C6A 0.0167(6) 0.0183(5) 0.0206(5) 0.0051(4) -0.0018(4) -0.0003(4)
O1B 0.0139(4) 0.0227(4) 0.0145(4) 0.0038(3) 0.0002(3) 0.0038(3)
O2B 0.0182(4) 0.0180(4) 0.0274(4) 0.0073(3) -0.0006(3) 0.0019(3)
O3B 0.0179(4) 0.0145(4) 0.0164(4) 0.0042(3) 0.0014(3) -0.0011(3)
N1B 0.0163(5) 0.0198(5) 0.0207(5) 0.0043(4) 0.0015(4) -0.0001(4)
C1B 0.0476(10) 0.0365(8) 0.0302(7) 0.0140(7) 0.0002(6) 0.0141(6)
C2B 0.0267(7) 0.0324(7) 0.0197(6) 0.0106(5) -0.0027(5) 0.0024(5)
C3B 0.0154(6) 0.0198(5) 0.0214(5) 0.0028(4) -0.0035(4) 0.0023(4)
C4B 0.0133(5) 0.0153(5) 0.0140(5) 0.0038(4) 0.0010(4) 0.0018(4)
C5B 0.0141(5) 0.0168(5) 0.0159(5) 0.0040(4) 0.0022(4) -0.0019(4)
C6B 0.0179(6) 0.0241(6) 0.0201(5) 0.0043(4) 0.0050(4) 0.0020(4)
C7B 0.0189(6) 0.0306(7) 0.0296(6) 0.0020(5) 0.0104(5) 0.0018(5)
C8B 0.0128(6) 0.0315(7) 0.0341(7) 0.0058(5) 0.0040(5) -0.0059(5)
C9B 0.0180(6) 0.0293(6) 0.0271(6) 0.0110(5) -0.0017(4) -0.0027(5)
C10B 0.0170(6) 0.0208(5) 0.0206(5) 0.0067(4) 0.0025(4) 0.0015(4)
C11B 0.0133(5) 0.0157(5) 0.0155(5) 0.0028(4) -0.0005(4) 0.0022(4)
C12B 0.0230(6) 0.0185(5) 0.0219(6) 0.0068(4) 0.0037(4) 0.0012(4)
C13B 0.0323(7) 0.0151(5) 0.0268(6) 0.0055(5) 0.0003(5) 0.0006(4)
C14B 0.0324(7) 0.0186(6) 0.0248(6) -0.0027(5) -0.0005(5) 0.0069(5)
C15B 0.0230(6) 0.0254(6) 0.0203(6) 0.0000(5) 0.0043(4) 0.0051(4)
C16B 0.0175(6) 0.0170(5) 0.0173(5) 0.0029(4) 0.0018(4) 0.0017(4)
C17B 0.0112(5) 0.0142(5) 0.0192(5) 0.0008(4) 0.0034(4) 0.0018(4)
C18B 0.0156(5) 0.0144(5) 0.0202(5) 0.0036(4) 0.0031(4) -0.0030(4)
C19B 0.0185(6) 0.0148(5) 0.0239(6) 0.0025(4) 0.0002(4) 0.0023(4)
C20B 0.0184(6) 0.0209(6) 0.0208(5) 0.0011(4) 0.0035(4) 0.0039(4)
C21B 0.0181(6) 0.0378(7) 0.0335(7) 0.0093(5) 0.0012(5) 0.0008(6)
C22B 0.0249(6) 0.0194(5) 0.0194(5) 0.0055(5) 0.0010(4) 0.0030(4)
C23B 0.0228(6) 0.0193(5) 0.0175(5) 0.0006(4) 0.0062(4) -0.0002(4)

loop_
_atom_type_symbol
_atom_type_description
_atom_type_scat_dispersion_real
_atom_type_scat_dispersion_imag
_atom_type_scat_source
C C 0.0033 0.0016 'International Tables Vol C Tables 4.2.6.8 and 6.1.1.4'
H H 0.0000 0.0000 'International Tables Vol C Tables 4.2.6.8 and 6.1.1.4'
N N 0.0061 0.0033 'International Tables Vol C Tables 4.2.6.8 and 6.1.1.4'
O O 0.0106 0.0060 'International Tables Vol C Tables 4.2.6.8 and 6.1.1.4'

loop_
_geom_angle_atom_site_label_1
_geom_angle_atom_site_label_2
_geom_angle_atom_site_label_3
_geom_angle_site_symmetry_1
_geom_angle_site_symmetry_3
_geom_angle
_geom_angle_publ_flag
O3A N1A O2A . . 122.35(13) ?
O3A N1A C2A . . 118.08(13) ?
O2A N1A C2A . . 119.58(11) ?
O5AB N2A O4AA . . 104.2(9) ?
O5AB N2A O5AA . . 27.2(10) ?
O4AA N2A O5AA . . 123.4(2) ?
O5AB N2A C4A . . 133.0(8) ?
O4AA N2A C4A . . 119.5(3) ?
O5AA N2A C4A . . 117.02(17) ?
O5AB N2A O4AB . . 119.9(9) ?
O4AA N2A O4AB . . 15.8(6) ?
O5AA N2A O4AB . . 138.1(5) ?
C4A N2A O4AB . . 104.3(6) ?
O7A N3A O6A . . 123.43(10) ?
O7A N3A C6A . . 118.42(10) ?
O6A N3A C6A . . 118.10(10) ?
O1A C1A C2A . . 125.93(11) ?
O1A C1A C6A . . 122.04(10) ?
C2A C1A C6A . . 111.94(10) ?
C3A C2A C1A . . 123.20(12) ?
C3A C2A N1A . . 117.22(11) ?
C1A C2A N1A . . 119.56(12) ?
C2A C3A C4A . . 120.02(12) ?
C2A C3A H3AA . . 120.0 ?
C4A C3A H3AA . . 120.0 ?
C3A C4A C5A . . 121.07(12) ?
C3A C4A N2A . . 120.50(13) ?
C5A C4A N2A . . 118.39(14) ?
C6A C5A C4A . . 118.15(12) ?
C6A C5A H5AA . . 120.9 ?
C4A C5A H5AA . . 120.9 ?
C5A C6A C1A . . 125.55(11) ?
C5A C6A N3A . . 116.38(11) ?
C1A C6A N3A . . 118.07(10) ?
C4B O1B C3B . . 116.70(8) ?
C17B O3B C18B . . 117.48(8) ?
C21B N1B C20B . . 111.66(9) ?
C21B N1B C22B . . 111.21(9) ?
C20B N1B C22B . . 110.85(9) ?
C21B N1B H1BD . . 107.6 ?
C20B N1B H1BD . . 107.6 ?
C22B N1B H1BD . . 107.6 ?
C2B C1B H1BA . . 109.5 ?
C2B C1B H1BB . . 109.5 ?
H1BA C1B H1BB . . 109.5 ?
C2B C1B H1BC . . 109.5 ?
H1BA C1B H1BC . . 109.5 ?
H1BB C1B H1BC . . 109.5 ?
C1B C2B C3B . . 113.52(10) ?
C1B C2B H2BA . . 108.9 ?
C3B C2B H2BA . . 108.9 ?
C1B C2B H2BB . . 108.9 ?
C3B C2B H2BB . . 108.9 ?
H2BA C2B H2BB . . 107.7 ?
O1B C3B C2B . . 107.54(10) ?
O1B C3B H3BA . . 110.2 ?
C2B C3B H3BA . . 110.2 ?
O1B C3B H3BB . . 110.2 ?
C2B C3B H3BB . . 110.2 ?
H3BA C3B H3BB . . 108.5 ?
O1B C4B C11B . . 110.90(8) ?
O1B C4B C5B . . 106.28(8) ?
C11B C4B C5B . . 113.50(8) ?
O1B C4B C17B . . 108.42(8) ?
C11B C4B C17B . . 112.01(9) ?
C5B C4B C17B . . 105.37(8) ?
C6B C5B C10B . . 119.00(10) ?
C6B C5B C4B . . 119.43(10) ?
C10B C5B C4B . . 121.29(10) ?
C5B C6B C7B . . 120.33(11) ?
C5B C6B H6BA . . 119.8 ?
C7B C6B H6BA . . 119.8 ?
C8B C7B C6B . . 120.44(12) ?
C8B C7B H7BA . . 119.8 ?
C6B C7B H7BA . . 119.8 ?
C7B C8B C9B . . 119.64(11) ?
C7B C8B H8BA . . 120.2 ?
C9B C8B H8BA . . 120.2 ?
C8B C9B C10B . . 120.12(11) ?
C8B C9B H9BA . . 119.9 ?
C10B C9B H9BA . . 119.9 ?
C9B C10B C5B . . 120.47(11) ?
C9B C10B H10A . . 119.8 ?
C5B C10B H10A . . 119.8 ?
C16B C11B C12B . . 118.87(10) ?
C16B C11B C4B . . 122.62(9) ?
C12B C11B C4B . . 118.27(10) ?
C13B C12B C11B . . 120.43(11) ?
C13B C12B H12A . . 119.8 ?
C11B C12B H12A . . 119.8 ?
C12B C13B C14B . . 120.32(11) ?
C12B C13B H13A . . 119.8 ?
C14B C13B H13A . . 119.8 ?
C13B C14B C15B . . 119.78(11) ?
C13B C14B H14A . . 120.1 ?
C15B C14B H14A . . 120.1 ?
C14B C15B C16B . . 119.72(11) ?
C14B C15B H15A . . 120.1 ?
C16B C15B H15A . . 120.1 ?
C11B C16B C15B . . 120.87(10) ?
C11B C16B H16A . . 119.6 ?
C15B C16B H16A . . 119.6 ?
O2B C17B O3B . . 124.27(10) ?
O2B C17B C4B . . 125.00(10) ?
O3B C17B C4B . . 110.66(8) ?
O3B C18B C23B . . 105.04(8) ?
O3B C18B C19B . . 110.30(9) ?
C23B C18B C19B . . 110.25(9) ?
O3B C18B H18A . . 110.4 ?
C23B C18B H18A . . 110.4 ?
C19B C18B H18A . . 110.4 ?
C20B C19B C18B . . 112.27(9) ?
C20B C19B H19A . . 109.1 ?
C18B C19B H19A . . 109.1 ?
C20B C19B H19B . . 109.1 ?
C18B C19B H19B . . 109.1 ?
H19A C19B H19B . . 107.9 ?
N1B C20B C19B . . 110.68(9) ?
N1B C20B H20A . . 109.5 ?
C19B C20B H20A . . 109.5 ?
N1B C20B H20B . . 109.5 ?
C19B C20B H20B . . 109.5 ?
H20A C20B H20B . . 108.1 ?
N1B C21B H21A . . 109.5 ?
N1B C21B H21B . . 109.5 ?
H21A C21B H21B . . 109.5 ?
N1B C21B H21C . . 109.5 ?
H21A C21B H21C . . 109.5 ?
H21B C21B H21C . . 109.5 ?
N1B C22B C23B . . 110.62(9) ?
N1B C22B H22A . . 109.5 ?
C23B C22B H22A . . 109.5 ?
N1B C22B H22B . . 109.5 ?
C23B C22B H22B . . 109.5 ?
H22A C22B H22B . . 108.1 ?
C22B C23B C18B . . 112.20(9) ?
C22B C23B H23A . . 109.2 ?
C18B C23B H23A . . 109.2 ?
C22B C23B H23B . . 109.2 ?
C18B C23B H23B . . 109.2 ?
H23A C23B H23B . . 107.9 ?

loop_
_geom_bond_atom_site_label_1
_geom_bond_atom_site_label_2
_geom_bond_site_symmetry_2
_geom_bond_distance
_geom_bond_publ_flag
O1A C1A . 1.2477(14) ?
O2A N1A . 1.2302(16) ?
O3A N1A . 1.2241(15) ?
O4AA N2A . 1.190(4) ?
O5AA N2A . 1.289(4) ?
O4AB N2A . 1.632(16) ?
O5AB N2A . 0.876(12) ?
O6A N3A . 1.2295(12) ?
O7A N3A . 1.2235(13) ?
N1A C2A . 1.4580(18) ?
N2A C4A . 1.4501(18) ?
N3A C6A . 1.4601(15) ?
C1A C2A . 1.4461(17) ?
C1A C6A . 1.4481(16) ?
C2A C3A . 1.3817(19) ?
C3A C4A . 1.382(2) ?
C3A H3AA . 0.9500 ?
C4A C5A . 1.3921(19) ?
C5A C6A . 1.3665(16) ?
C5A H5AA . 0.9500 ?
O1B C4B . 1.4243(12) ?
O1B C3B . 1.4431(14) ?
O2B C17B . 1.2013(13) ?
O3B C17B . 1.3450(12) ?
O3B C18B . 1.4647(12) ?
N1B C21B . 1.4838(16) ?
N1B C20B . 1.4961(14) ?
N1B C22B . 1.5039(15) ?
N1B H1BD . 0.9300 ?
C1B C2B . 1.5126(19) ?
C1B H1BA . 0.9800 ?
C1B H1BB . 0.9800 ?
C1B H1BC . 0.9800 ?
C2B C3B . 1.5140(16) ?
C2B H2BA . 0.9900 ?
C2B H2BB . 0.9900 ?
C3B H3BA . 0.9900 ?
C3B H3BB . 0.9900 ?
C4B C11B . 1.5259(15) ?
C4B C5B . 1.5339(15) ?
C4B C17B . 1.5543(14) ?
C5B C6B . 1.3901(16) ?
C5B C10B . 1.3962(15) ?
C6B C7B . 1.3927(17) ?
C6B H6BA . 0.9500 ?
C7B C8B . 1.3825(19) ?
C7B H7BA . 0.9500 ?
C8B C9B . 1.3891(19) ?
C8B H8BA . 0.9500 ?
C9B C10B . 1.3900(17) ?
C9B H9BA . 0.9500 ?
C10B H10A . 0.9500 ?
C11B C16B . 1.3869(16) ?
C11B C12B . 1.4004(15) ?
C12B C13B . 1.3840(17) ?
C12B H12A . 0.9500 ?
C13B C14B . 1.3892(19) ?
C13B H13A . 0.9500 ?
C14B C15B . 1.3901(18) ?
C14B H14A . 0.9500 ?
C15B C16B . 1.3939(16) ?
C15B H15A . 0.9500 ?
C16B H16A . 0.9500 ?
C18B C23B . 1.5180(16) ?
C18B C19B . 1.5217(16) ?
C18B H18A . 1.0000 ?
C19B C20B . 1.5183(17) ?
C19B H19A . 0.9900 ?
C19B H19B . 0.9900 ?
C20B H20A . 0.9900 ?
C20B H20B . 0.9900 ?
C21B H21A . 0.9800 ?
C21B H21B . 0.9800 ?
C21B H21C . 0.9800 ?
C22B C23B . 1.5175(17) ?
C22B H22A . 0.9900 ?
C22B H22B . 0.9900 ?
C23B H23A . 0.9900 ?
C23B H23B . 0.9900 ?

loop_
_geom_hbond_atom_site_label_D
_geom_hbond_atom_site_label_H
_geom_hbond_atom_site_label_A
_geom_hbond_site_symmetry_A
_geom_hbond_distance_DH
_geom_hbond_distance_HA
_geom_hbond_distance_DA
_geom_hbond_angle_DHA
N1B H1BD O1A . 0.93 1.81 2.6276(12) 144.6
N1B H1BD O2A . 0.93 2.33 3.0537(15) 134.5
C20B H20B Cg2 . 0.99 2.77 3.7553(13) 173

loop_
_geom_torsion_atom_site_label_1
_geom_torsion_atom_site_label_2
_geom_torsion_atom_site_label_3
_geom_torsion_atom_site_label_4
_geom_torsion_site_symmetry_1
_geom_torsion_site_symmetry_2
_geom_torsion_site_symmetry_3
_geom_torsion_site_symmetry_4
_geom_torsion
_geom_torsion_publ_flag
O1A C1A C2A C3A . . . . 174.36(11) ?
C6A C1A C2A C3A . . . . -2.28(16) ?
O1A C1A C2A N1A . . . . -4.32(18) ?
C6A C1A C2A N1A . . . . 179.04(10) ?
O3A N1A C2A C3A . . . . -15.05(17) ?
O2A N1A C2A C3A . . . . 165.15(12) ?
O3A N1A C2A C1A . . . . 163.71(12) ?
O2A N1A C2A C1A . . . . -16.09(17) ?
C1A C2A C3A C4A . . . . 2.68(19) ?
N1A C2A C3A C4A . . . . -178.61(11) ?
C2A C3A C4A C5A . . . . -2.15(19) ?
C2A C3A C4A N2A . . . . 175.61(11) ?
O5AB N2A C4A C3A . . . . 163.1(14) ?
O4AA N2A C4A C3A . . . . 7.5(2) ?
O5AA N2A C4A C3A . . . . -169.72(17) ?
O4AB N2A C4A C3A . . . . 3.0(6) ?
O5AB N2A C4A C5A . . . . -19.1(15) ?
O4AA N2A C4A C5A . . . . -174.66(18) ?
O5AA N2A C4A C5A . . . . 8.1(2) ?
O4AB N2A C4A C5A . . . . -179.2(5) ?
C3A C4A C5A C6A . . . . 1.44(18) ?
N2A C4A C5A C6A . . . . -176.37(11) ?
C4A C5A C6A C1A . . . . -1.26(18) ?
C4A C5A C6A N3A . . . . 178.35(11) ?
O1A C1A C6A C5A . . . . -175.18(11) ?
C2A C1A C6A C5A . . . . 1.61(16) ?
O1A C1A C6A N3A . . . . 5.21(16) ?
C2A C1A C6A N3A . . . . -178.00(10) ?
O7A N3A C6A C5A . . . . -140.18(12) ?
O6A N3A C6A C5A . . . . 37.65(15) ?
O7A N3A C6A C1A . . . . 39.47(16) ?
O6A N3A C6A C1A . . . . -142.70(11) ?
C4B O1B C3B C2B . . . . -161.04(9) ?
C1B C2B C3B O1B . . . . 63.23(14) ?
C3B O1B C4B C11B . . . . -45.26(11) ?
C3B O1B C4B C5B . . . . -169.05(8) ?
C3B O1B C4B C17B . . . . 78.11(11) ?
O1B C4B C5B C6B . . . . -30.91(13) ?
C11B C4B C5B C6B . . . . -153.07(10) ?
C17B C4B C5B C6B . . . . 84.02(11) ?
O1B C4B C5B C10B . . . . 155.10(9) ?
C11B C4B C5B C10B . . . . 32.95(13) ?
C17B C4B C5B C10B . . . . -89.96(11) ?
C10B C5B C6B C7B . . . . -0.18(16) ?
C4B C5B C6B C7B . . . . -174.30(10) ?
C5B C6B C7B C8B . . . . 0.50(18) ?
C6B C7B C8B C9B . . . . -0.40(18) ?
C7B C8B C9B C10B . . . . -0.01(18) ?
C8B C9B C10B C5B . . . . 0.32(17) ?
C6B C5B C10B C9B . . . . -0.22(16) ?
C4B C5B C10B C9B . . . . 173.79(10) ?
O1B C4B C11B C16B . . . . 107.93(11) ?
C5B C4B C11B C16B . . . . -132.52(10) ?
C17B C4B C11B C16B . . . . -13.34(13) ?
O1B C4B C11B C12B . . . . -66.41(12) ?
C5B C4B C11B C12B . . . . 53.14(12) ?
C17B C4B C11B C12B . . . . 172.32(9) ?
C16B C11B C12B C13B . . . . 0.58(16) ?
C4B C11B C12B C13B . . . . 175.13(10) ?
C11B C12B C13B C14B . . . . -0.33(18) ?
C12B C13B C14B C15B . . . . -0.23(18) ?
C13B C14B C15B C16B . . . . 0.52(18) ?
C12B C11B C16B C15B . . . . -0.28(16) ?
C4B C11B C16B C15B . . . . -174.59(10) ?
C14B C15B C16B C11B . . . . -0.26(17) ?
C18B O3B C17B O2B . . . . 8.72(16) ?
C18B O3B C17B C4B . . . . -168.41(9) ?
O1B C4B C17B O2B . . . . -11.26(15) ?
C11B C4B C17B O2B . . . . 111.44(12) ?
C5B C4B C17B O2B . . . . -124.70(11) ?
O1B C4B C17B O3B . . . . 165.86(8) ?
C11B C4B C17B O3B . . . . -71.45(11) ?
C5B C4B C17B O3B . . . . 52.41(11) ?
C17B O3B C18B C23B . . . . -172.99(9) ?
C17B O3B C18B C19B . . . . 68.22(12) ?
O3B C18B C19B C20B . . . . 62.58(12) ?
C23B C18B C19B C20B . . . . -52.98(12) ?
C21B N1B C20B C19B . . . . 177.60(9) ?
C22B N1B C20B C19B . . . . -57.80(12) ?
C18B C19B C20B N1B . . . . 55.83(12) ?
C21B N1B C22B C23B . . . . -177.23(9) ?
C20B N1B C22B C23B . . . . 57.92(12) ?
N1B C22B C23B C18B . . . . -55.98(12) ?
O3B C18B C23B C22B . . . . -65.73(11) ?
C19B C18B C23B C22B . . . . 53.09(12) ?
